data_2218558
loop_
_publ_author_name
'Kendhale, Amol M.'
'Gonnade, Rajesh G.'
'Sanjayan, Gangadhar J.'

_publ_section_title
;
 Di-<i>tert</i>-butyl
 <i>N</i>,<i>N</i>'-(octahydropentalene-2,5-diyl)dicarbamate
;
_journal_coeditor_code WK2086
_journal_issue 6
_journal_name_full 'Acta Crystallographica Section E'
_journal_page_first o1149
_journal_paper_doi 10.1107/S1600536808014876
_journal_volume 64
_journal_year 2008
_chemical_formula_iupac 'C18 H32 N2 O4'
_chemical_formula_moiety 'C18 H32 N2 O4'
_chemical_formula_sum 'C18 H32 N2 O4'
_chemical_formula_weight 340.46
_chemical_name_systematic
;
Di-<i>tert</i>-butyl N,N'-(octahydropentalene-2,5-diyl)dicarbamate
;
_space_group_IT_number 13
_symmetry_cell_setting monoclinic
_symmetry_space_group_name_Hall '-P 2yc'
_symmetry_space_group_name_H-M 'P 1 2/c 1'
_atom_sites_solution_hydrogens 'geom, difmap for bicyclo unit'
_atom_sites_solution_primary direct
_atom_sites_solution_secondary difmap
_audit_creation_method SHELXL-97
_cell_angle_alpha 90.00
_cell_angle_beta 95.594(9)
_cell_angle_gamma 90.00
_cell_formula_units_Z 4
_cell_length_a 33.161(17)
_cell_length_b 6.060(3)
_cell_length_c 9.926(5)
_cell_measurement_reflns_used 3113
_cell_measurement_temperature 297(2)
_cell_measurement_theta_max 25.36
_cell_measurement_theta_min 2.47
_cell_volume 1985.2(17)
_computing_cell_refinement 'SAINT (Bruker, 2003)'
_computing_data_collection 'SMART (Bruker, 2003)'
_computing_data_reduction 'SAINT (Bruker, 2003)'
_computing_molecular_graphics 'ORTEP-3 (Farrugia, 1997)'
_computing_publication_material 'SHELXTL (Sheldrick, 2008)'
_computing_structure_refinement 'SHELXL97 (Sheldrick, 2008)'
_computing_structure_solution 'SHELXS97 (Sheldrick, 2008)'
_diffrn_ambient_temperature 297(2)
_diffrn_measured_fraction_theta_full 0.996
_diffrn_measured_fraction_theta_max 0.996
_diffrn_measurement_device_type 'Bruker SMART APEX'
_diffrn_measurement_method '\f and \w'
_diffrn_radiation_monochromator graphite
_diffrn_radiation_source 'fine-focus sealed tube'
_diffrn_radiation_type MoK\a
_diffrn_radiation_wavelength 0.71073
_diffrn_reflns_av_R_equivalents 0.0259
_diffrn_reflns_av_sigmaI/netI 0.0293
_diffrn_reflns_limit_h_max 29
_diffrn_reflns_limit_h_min -39
_diffrn_reflns_limit_k_max 7
_diffrn_reflns_limit_k_min -7
_diffrn_reflns_limit_l_max 11
_diffrn_reflns_limit_l_min -10
_diffrn_reflns_number 9395
_diffrn_reflns_theta_full 25.00
_diffrn_reflns_theta_max 25.00
_diffrn_reflns_theta_min 1.23
_exptl_absorpt_coefficient_mu 0.080
_exptl_absorpt_correction_T_max 0.9936
_exptl_absorpt_correction_T_min 0.9507
_exptl_absorpt_correction_type multi-scan
_exptl_absorpt_process_details '(SADABS; Bruker, 2003)'
_exptl_crystal_colour colourless
_exptl_crystal_density_diffrn 1.139
_exptl_crystal_density_method 'not measured'
_exptl_crystal_description needle
_exptl_crystal_F_000 744
_exptl_crystal_size_max 0.64
_exptl_crystal_size_mid 0.13
_exptl_crystal_size_min 0.08
_refine_diff_density_max 0.165
_refine_diff_density_min -0.136
_refine_ls_extinction_method none
_refine_ls_goodness_of_fit_ref 1.080
_refine_ls_hydrogen_treatment mixed
_refine_ls_matrix_type full
_refine_ls_number_parameters 271
_refine_ls_number_reflns 3479
_refine_ls_number_restraints 0
_refine_ls_restrained_S_all 1.080
_refine_ls_R_factor_all 0.0679
_refine_ls_R_factor_gt 0.0559
_refine_ls_shift/su_max 0.000
_refine_ls_shift/su_mean 0.000
_refine_ls_structure_factor_coef Fsqd
_refine_ls_weighting_details 'calc w=1/[\s^2^(Fo^2^)+(0.0452P)^2^+0.984P] where P=(Fo^2^+2Fc^2^)/3'
_refine_ls_weighting_scheme calc
_refine_ls_wR_factor_gt 0.1264
_refine_ls_wR_factor_ref 0.1331
_reflns_number_gt 2863
_reflns_number_total 3479
_reflns_threshold_expression I>2\s(I)
_cod_data_source_file wk2086.cif
_cod_data_source_block I
_cod_depositor_comments
;
The following automatic conversions were performed:
'_symmetry_cell_setting' value 'Monoclinic' changed to 'monoclinic'
according to '/home/saulius/struct/CIF-dictionaries/cif_core.dic'
dictionary named 'cif_core.dic' version 2.4.1 from 2010-06-29.

Automatic conversion script
Id: cif_fix_enum 1527 2010-12-29 10:47:43Z saulius 

The following automatic conversions were performed:

'_symmetry_cell_setting' value 'Monoclinic' changed to 'monoclinic'
according to /home/saulius/struct/CIF-dictionaries/cif_core.dic
dictionary named 'cif_core.dic' version 2.4.1 from 2010-06-29.

Automatic conversion script
Id: cif_fix_values 1715 2011-07-08 13:25:40Z adriana 
;
_cod_original_cell_volume 1985.2(18)
_cod_original_sg_symbol_H-M 'P 2/c'
_cod_database_code 2218558
_cod_database_fobs_code 2218558

loop_
_symmetry_equiv_pos_as_xyz
'x, y, z'
'-x, y, -z+1/2'
'-x, -y, -z'
'x, -y, z-1/2'

loop_
_atom_site_type_symbol
_atom_site_label
_atom_site_fract_x
_atom_site_fract_y
_atom_site_fract_z
_atom_site_U_iso_or_equiv
_atom_site_adp_type
_atom_site_calc_flag
_atom_site_refinement_flags
_atom_site_occupancy
O O1 0.14804(5) 1.1114(3) 0.46136(15) 0.0640(5) Uani d . 1
O O2 0.10387(4) 1.1306(3) 0.62262(15) 0.0567(4) Uani d . 1
O O3 0.35645(5) 0.4521(3) 0.36953(14) 0.0614(5) Uani d . 1
O O4 0.39622(4) 0.3724(3) 0.56279(14) 0.0559(4) Uani d . 1
N N1 0.16176(5) 0.9541(3) 0.66747(17) 0.0496(5) Uani d . 1
H H1 0.1525 0.9274 0.7438 0.060 Uiso calc R 1
N N2 0.34243(5) 0.5850(3) 0.57189(16) 0.0460(5) Uani d . 1
H H2 0.3496 0.5892 0.6575 0.055 Uiso calc R 1
C C1 0.20180(6) 0.8722(4) 0.6444(2) 0.0421(5) Uani d . 1
C C2 0.23645(7) 0.9724(4) 0.7371(3) 0.0526(6) Uani d . 1
C C3 0.27303(6) 0.8282(3) 0.7141(2) 0.0395(5) Uani d . 1
C C4 0.25453(6) 0.6036(3) 0.6631(2) 0.0396(5) Uani d . 1
C C5 0.20867(7) 0.6266(4) 0.6674(3) 0.0485(5) Uani d . 1
C C6 0.29869(7) 0.9084(4) 0.6030(2) 0.0471(5) Uani d . 1
C C7 0.30653(6) 0.7070(4) 0.5165(2) 0.0439(5) Uani d . 1
C C8 0.26760(7) 0.5747(4) 0.5201(2) 0.0437(5) Uani d . 1
C C9 0.13895(6) 1.0694(4) 0.5737(2) 0.0450(5) Uani d . 1
C C10 0.07445(7) 1.2714(4) 0.5428(2) 0.0522(6) Uani d . 1
C C11 0.05791(8) 1.1566(5) 0.4146(3) 0.0763(8) Uani d . 1
H H11A 0.0788 1.1449 0.3545 0.114 Uiso calc R 1
H H11B 0.0356 1.2399 0.3716 0.114 Uiso calc R 1
H H11C 0.0487 1.0116 0.4360 0.114 Uiso calc R 1
C C12 0.04103(8) 1.2937(6) 0.6378(3) 0.0875(10) Uani d . 1
H H12A 0.0302 1.1505 0.6547 0.131 Uiso calc R 1
H H12B 0.0198 1.3864 0.5965 0.131 Uiso calc R 1
H H12C 0.0521 1.3582 0.7218 0.131 Uiso calc R 1
C C13 0.09321(10) 1.4901(5) 0.5166(4) 0.0927(10) Uani d . 1
H H13A 0.1068 1.5463 0.5994 0.139 Uiso calc R 1
H H13B 0.0725 1.5917 0.4825 0.139 Uiso calc R 1
H H13C 0.1124 1.4724 0.4511 0.139 Uiso calc R 1
C C14 0.36414(6) 0.4672(4) 0.4910(2) 0.0415(5) Uani d . 1
C C15 0.42463(7) 0.2332(4) 0.4955(2) 0.0554(6) Uani d . 1
C C16 0.45595(10) 0.1763(7) 0.6134(3) 0.1111(14) Uani d . 1
H H16A 0.4667 0.3098 0.6547 0.167 Uiso calc R 1
H H16B 0.4775 0.0925 0.5806 0.167 Uiso calc R 1
H H16C 0.4433 0.0908 0.6791 0.167 Uiso calc R 1
C C17 0.40278(10) 0.0335(5) 0.4356(4) 0.0995(12) Uani d . 1
H H17A 0.3882 -0.0360 0.5030 0.149 Uiso calc R 1
H H17B 0.4221 -0.0686 0.4051 0.149 Uiso calc R 1
H H17C 0.3841 0.0775 0.3604 0.149 Uiso calc R 1
C C18 0.44483(8) 0.3633(5) 0.3914(3) 0.0732(8) Uani d . 1
H H18A 0.4255 0.3942 0.3153 0.110 Uiso calc R 1
H H18B 0.4668 0.2790 0.3618 0.110 Uiso calc R 1
H H18C 0.4550 0.4994 0.4306 0.110 Uiso calc R 1
H H3 0.2897(6) 0.808(3) 0.798(2) 0.043(6) Uiso d . 1
H H4 0.2652(6) 0.486(4) 0.720(2) 0.050(6) Uiso d . 1
H H7 0.3117(6) 0.747(3) 0.422(2) 0.047(6) Uiso d . 1
H H1A 0.2045(6) 0.908(3) 0.555(2) 0.045(6) Uiso d . 1
H H2A 0.2412(8) 1.128(5) 0.717(3) 0.074(8) Uiso d . 1
H H5A 0.1936(8) 0.540(5) 0.598(3) 0.080(9) Uiso d . 1
H H6A 0.3249(8) 0.982(4) 0.643(3) 0.070(7) Uiso d . 1
H H8A 0.2709(6) 0.416(4) 0.495(2) 0.044(6) Uiso d . 1
H H2B 0.2287(8) 0.959(4) 0.836(3) 0.073(8) Uiso d . 1
H H5B 0.2002(7) 0.592(4) 0.758(2) 0.052(6) Uiso d . 1
H H6B 0.2824(7) 1.009(4) 0.544(2) 0.058(7) Uiso d . 1
H H8B 0.2473(6) 0.636(3) 0.456(2) 0.038(5) Uiso d . 1

loop_
_atom_site_aniso_label
_atom_site_aniso_U_11
_atom_site_aniso_U_22
_atom_site_aniso_U_33
_atom_site_aniso_U_12
_atom_site_aniso_U_13
_atom_site_aniso_U_23
O1 0.0590(10) 0.0951(14) 0.0394(9) 0.0194(9) 0.0125(7) 0.0133(9)
O2 0.0453(9) 0.0790(12) 0.0467(9) 0.0222(8) 0.0095(7) 0.0101(8)
O3 0.0549(10) 0.0956(13) 0.0333(9) 0.0147(9) 0.0019(7) -0.0137(8)
O4 0.0495(9) 0.0773(11) 0.0413(8) 0.0235(8) 0.0055(7) -0.0050(8)
N1 0.0437(10) 0.0693(13) 0.0377(9) 0.0157(9) 0.0131(8) 0.0096(9)
N2 0.0442(10) 0.0644(12) 0.0296(8) 0.0127(9) 0.0051(7) -0.0014(8)
C1 0.0410(11) 0.0513(13) 0.0353(11) 0.0063(10) 0.0095(9) 0.0038(10)
C2 0.0498(13) 0.0465(14) 0.0628(15) -0.0001(11) 0.0122(11) -0.0151(12)
C3 0.0394(11) 0.0432(12) 0.0356(11) -0.0004(9) 0.0022(9) -0.0018(9)
C4 0.0439(12) 0.0335(11) 0.0415(11) 0.0030(9) 0.0049(9) 0.0040(9)
C5 0.0428(12) 0.0478(13) 0.0559(14) -0.0051(10) 0.0092(11) -0.0022(11)
C6 0.0429(12) 0.0424(12) 0.0569(14) 0.0003(10) 0.0093(10) 0.0061(11)
C7 0.0412(11) 0.0570(14) 0.0341(11) 0.0087(10) 0.0072(9) 0.0072(10)
C8 0.0448(12) 0.0450(13) 0.0406(12) 0.0084(10) 0.0001(9) -0.0078(10)
C9 0.0416(12) 0.0544(13) 0.0395(12) 0.0069(10) 0.0058(9) -0.0011(10)
C10 0.0436(12) 0.0594(14) 0.0523(13) 0.0136(11) -0.0024(10) 0.0019(11)
C11 0.0626(16) 0.089(2) 0.0735(18) 0.0099(15) -0.0139(14) -0.0117(16)
C12 0.0612(17) 0.122(3) 0.0797(19) 0.0425(18) 0.0100(14) 0.0030(19)
C13 0.079(2) 0.0664(19) 0.128(3) 0.0028(16) -0.0131(19) 0.0090(19)
C14 0.0361(11) 0.0540(13) 0.0348(11) 0.0010(10) 0.0044(8) -0.0033(9)
C15 0.0534(14) 0.0604(15) 0.0551(13) 0.0157(12) 0.0195(11) 0.0013(12)
C16 0.096(2) 0.159(4) 0.081(2) 0.084(2) 0.0219(18) 0.025(2)
C17 0.104(2) 0.0595(18) 0.145(3) -0.0050(17) 0.063(2) -0.018(2)
C18 0.0549(15) 0.0820(19) 0.0867(19) 0.0037(14) 0.0270(14) 0.0087(16)

loop_
_atom_type_symbol
_atom_type_description
_atom_type_scat_dispersion_real
_atom_type_scat_dispersion_imag
_atom_type_scat_source
C C 0.0033 0.0016 'International Tables Vol C Tables 4.2.6.8 and 6.1.1.4'
H H 0.0000 0.0000 'International Tables Vol C Tables 4.2.6.8 and 6.1.1.4'
N N 0.0061 0.0033 'International Tables Vol C Tables 4.2.6.8 and 6.1.1.4'
O O 0.0106 0.0060 'International Tables Vol C Tables 4.2.6.8 and 6.1.1.4'

loop_
_geom_angle_atom_site_label_1
_geom_angle_atom_site_label_2
_geom_angle_atom_site_label_3
_geom_angle
C9 O2 C10 120.93(17)
C14 O4 C15 120.70(16)
C9 N1 C1 122.09(17)
C9 N1 H1 119.0
C1 N1 H1 119.0
C14 N2 C7 120.73(17)
C14 N2 H2 119.6
C7 N2 H2 119.6
N1 C1 C5 115.83(18)
N1 C1 C2 114.47(18)
C5 C1 C2 101.90(19)
N1 C1 H1A 104.2(13)
C5 C1 H1A 110.1(13)
C2 C1 H1A 110.4(13)
C1 C2 C3 104.11(18)
C1 C2 H2A 112.7(16)
C3 C2 H2A 111.8(16)
C1 C2 H2B 107.3(14)
C3 C2 H2B 111.8(14)
H2A C2 H2B 109(2)
C2 C3 C6 115.44(19)
C2 C3 C4 104.78(17)
C6 C3 C4 105.77(17)
C2 C3 H3 110.0(12)
C6 C3 H3 110.2(12)
C4 C3 H3 110.3(13)
C5 C4 C8 113.99(19)
C5 C4 C3 105.79(17)
C8 C4 C3 105.21(17)
C5 C4 H4 111.3(13)
C8 C4 H4 109.9(13)
C3 C4 H4 110.4(13)
C1 C5 C4 102.69(17)
C1 C5 H5A 111.6(17)
C4 C5 H5A 112.2(16)
C1 C5 H5B 106.9(13)
C4 C5 H5B 112.0(13)
H5A C5 H5B 111(2)
C7 C6 C3 106.68(18)
C7 C6 H6A 112.4(14)
C3 C6 H6A 111.9(14)
C7 C6 H6B 105.8(14)
C3 C6 H6B 108.6(14)
H6A C6 H6B 111(2)
N2 C7 C8 112.69(19)
N2 C7 C6 111.67(18)
C8 C7 C6 102.47(17)
N2 C7 H7 105.5(12)
C8 C7 H7 111.8(12)
C6 C7 H7 112.9(12)
C7 C8 C4 106.16(17)
C7 C8 H8A 112.7(12)
C4 C8 H8A 112.7(12)
C7 C8 H8B 109.0(12)
C4 C8 H8B 109.2(12)
H8A C8 H8B 107.1(17)
O1 C9 N1 125.17(19)
O1 C9 O2 124.89(19)
N1 C9 O2 109.93(18)
O2 C10 C13 110.0(2)
O2 C10 C11 110.8(2)
C13 C10 C11 112.7(2)
O2 C10 C12 101.63(18)
C13 C10 C12 111.5(2)
C11 C10 C12 109.6(2)
C10 C11 H11A 109.5
C10 C11 H11B 109.5
H11A C11 H11B 109.5
C10 C11 H11C 109.5
H11A C11 H11C 109.5
H11B C11 H11C 109.5
C10 C12 H12A 109.5
C10 C12 H12B 109.5
H12A C12 H12B 109.5
C10 C12 H12C 109.5
H12A C12 H12C 109.5
H12B C12 H12C 109.5
C10 C13 H13A 109.5
C10 C13 H13B 109.5
H13A C13 H13B 109.5
C10 C13 H13C 109.5
H13A C13 H13C 109.5
H13B C13 H13C 109.5
O3 C14 N2 124.39(19)
O3 C14 O4 124.89(19)
N2 C14 O4 110.70(17)
O4 C15 C17 109.6(2)
O4 C15 C18 111.0(2)
C17 C15 C18 112.3(2)
O4 C15 C16 101.48(19)
C17 C15 C16 112.8(3)
C18 C15 C16 109.2(2)
C15 C16 H16A 109.5
C15 C16 H16B 109.5
H16A C16 H16B 109.5
C15 C16 H16C 109.5
H16A C16 H16C 109.5
H16B C16 H16C 109.5
C15 C17 H17A 109.5
C15 C17 H17B 109.5
H17A C17 H17B 109.5
C15 C17 H17C 109.5
H17A C17 H17C 109.5
H17B C17 H17C 109.5
C15 C18 H18A 109.5
C15 C18 H18B 109.5
H18A C18 H18B 109.5
C15 C18 H18C 109.5
H18A C18 H18C 109.5
H18B C18 H18C 109.5

loop_
_geom_bond_atom_site_label_1
_geom_bond_atom_site_label_2
_geom_bond_distance
O1 C9 1.210(3)
O2 C9 1.355(2)
O2 C10 1.469(3)
O3 C14 1.211(2)
O4 C14 1.350(2)
O4 C15 1.472(3)
N1 C9 1.337(3)
N1 C1 1.456(3)
N1 H1 0.8600
N2 C14 1.336(3)
N2 C7 1.462(3)
N2 H2 0.8600
C1 C5 1.520(3)
C1 C2 1.526(3)
C1 H1A 0.92(2)
C2 C3 1.530(3)
C2 H2A 0.98(3)
C2 H2B 1.04(3)
C3 C6 1.536(3)
C3 C4 1.557(3)
C3 H3 0.96(2)
C4 C5 1.532(3)
C4 C8 1.534(3)
C4 H4 0.96(2)
C5 H5A 0.96(3)
C5 H5B 0.99(2)
C6 C7 1.529(3)
C6 H6A 1.02(3)
C6 H6B 0.97(2)
C7 C8 1.523(3)
C7 H7 1.00(2)
C8 H8A 1.00(2)
C8 H8B 0.95(2)
C10 C13 1.497(4)
C10 C11 1.506(3)
C10 C12 1.530(3)
C11 H11A 0.9600
C11 H11B 0.9600
C11 H11C 0.9600
C12 H12A 0.9600
C12 H12B 0.9600
C12 H12C 0.9600
C13 H13A 0.9600
C13 H13B 0.9600
C13 H13C 0.9600
C15 C17 1.503(4)
C15 C18 1.508(3)
C15 C16 1.527(4)
C16 H16A 0.9600
C16 H16B 0.9600
C16 H16C 0.9600
C17 H17A 0.9600
C17 H17B 0.9600
C17 H17C 0.9600
C18 H18A 0.9600
C18 H18B 0.9600
C18 H18C 0.9600

loop_
_geom_hbond_atom_site_label_D
_geom_hbond_atom_site_label_H
_geom_hbond_atom_site_label_A
_geom_hbond_site_symmetry_A
_geom_hbond_distance_DH
_geom_hbond_distance_HA
_geom_hbond_distance_DA
_geom_hbond_angle_DHA
N2 H2 O3 4_566 0.86 2.11 2.954(3) 167.0
N1 H1 O1 4_576 0.86 2.19 3.022(3) 162.2

loop_
_geom_torsion_atom_site_label_1
_geom_torsion_atom_site_label_2
_geom_torsion_atom_site_label_3
_geom_torsion_atom_site_label_4
_geom_torsion
C9 N1 C1 C5 -126.3(2)
C9 N1 C1 C2 115.6(2)
N1 C1 C2 C3 168.58(18)
C5 C1 C2 C3 42.8(2)
C1 C2 C3 C6 91.7(2)
C1 C2 C3 C4 -24.2(2)
C2 C3 C4 C5 -3.1(2)
C6 C3 C4 C5 -125.53(19)
C2 C3 C4 C8 117.87(19)
C6 C3 C4 C8 -4.6(2)
N1 C1 C5 C4 -169.18(18)
C2 C1 C5 C4 -44.3(2)
C8 C4 C5 C1 -85.8(2)
C3 C4 C5 C1 29.3(2)
C2 C3 C6 C7 -133.66(19)
C4 C3 C6 C7 -18.3(2)
C14 N2 C7 C8 93.1(2)
C14 N2 C7 C6 -152.15(19)
C3 C6 C7 N2 -86.9(2)
C3 C6 C7 C8 34.0(2)
N2 C7 C8 C4 83.2(2)
C6 C7 C8 C4 -36.9(2)
C5 C4 C8 C7 141.38(19)
C3 C4 C8 C7 25.9(2)
C1 N1 C9 O1 2.5(4)
C1 N1 C9 O2 -178.18(19)
C10 O2 C9 O1 -4.6(4)
C10 O2 C9 N1 176.08(19)
C9 O2 C10 C13 -61.7(3)
C9 O2 C10 C11 63.6(3)
C9 O2 C10 C12 180.0(2)
C7 N2 C14 O3 0.3(3)
C7 N2 C14 O4 178.76(18)
C15 O4 C14 O3 -1.7(3)
C15 O4 C14 N2 179.80(19)
C14 O4 C15 C17 -63.5(3)
C14 O4 C15 C18 61.1(3)
C14 O4 C15 C16 177.1(2)
